data_1510806
loop_
_publ_author_name
'Dzhurinskii, B.F.'
'Ilyukhin, A.B.'

_publ_section_title
;
 Crystal structures of double oxoborates LnCa4O(BO3)3 (Ln=Gd, Tb, Lu) and
 Eu2CaO(BO3)2
;
_journal_name_full 'Zhurnal Neorganicheskoi Khimii'
_journal_page_first 917
_journal_page_last 920
_journal_volume 38
_journal_year 1993
_chemical_formula_sum 'B2 Ca Eu2 O7'
_chemical_name_systematic 'Eu2 Ca O (B O3)2'
_space_group_IT_number 167
_symmetry_space_group_name_Hall '-R 3 2"c'
_symmetry_space_group_name_H-M 'R -3 c :H'
_cell_angle_alpha 90
_cell_angle_beta 90
_cell_angle_gamma 120
_cell_formula_units_Z 18
_cell_length_a 8.7764
_cell_length_b 8.7764
_cell_length_c 37.648
_cell_volume 2511.339
_citation_journal_id_ASTM ZNOKAQ
_cod_data_source_file boron_31.cif
_cod_data_source_block B2Ca1Eu2O7
_cod_original_formula_sum 'B2 Ca1 Eu2 O7'
_cod_database_code 1510806

loop_
_symmetry_equiv_pos_as_xyz
x,y,z
-y,x-y,z
-x+y,-x,z
y,x,-z+1/2
-x,-x+y,-z+1/2
x-y,-y,-z+1/2
-x,-y,-z
y,-x+y,-z
x-y,x,-z
-y,-x,z-1/2
x,x-y,z-1/2
-x+y,y,z-1/2
x+2/3,y+1/3,z+1/3
-y+2/3,x-y+1/3,z+1/3
-x+y+2/3,-x+1/3,z+1/3
y+2/3,x+1/3,-z+5/6
-x+2/3,-x+y+1/3,-z+5/6
x-y+2/3,-y+1/3,-z+5/6
-x+2/3,-y+1/3,-z+1/3
y+2/3,-x+y+1/3,-z+1/3
x-y+2/3,x+1/3,-z+1/3
-y+2/3,-x+1/3,z-1/6
x+2/3,x-y+1/3,z-1/6
-x+y+2/3,y+1/3,z-1/6
x+1/3,y+2/3,z+2/3
-y+1/3,x-y+2/3,z+2/3
-x+y+1/3,-x+2/3,z+2/3
y+1/3,x+2/3,-z+7/6
-x+1/3,-x+y+2/3,-z+7/6
x-y+1/3,-y+2/3,-z+7/6
-x+1/3,-y+2/3,-z+2/3
y+1/3,-x+y+2/3,-z+2/3
x-y+1/3,x+2/3,-z+2/3
-y+1/3,-x+2/3,z+1/6
x+1/3,x-y+2/3,z+1/6
-x+y+1/3,y+2/3,z+1/6

loop_
_atom_site_label
_atom_site_type_symbol
_atom_site_fract_x
_atom_site_fract_y
_atom_site_fract_z
_atom_site_occupancy
_atom_site_U_iso_or_equiv
O3 O-2 0.1511 0.1617 0.464 1 0.0
B2 B+3 0 0 0.69 1 0.0
O2 O-2 0.1616 0.1528 0.6899 1 0.0
Ca1 Ca+2 -0.01372 0.31756 0.36054 0.5 0.0
O1 O-2 0.1616 0.1487 0.3806 1 0.0
B1 B+3 0 0 0.3822 1 0.0
Eu1 Eu+3 0.72007 0 0.75 1 0.0
Eu2 Eu+3 -0.01372 0.31756 0.36054 0.5 0.0
O4 O-2 0 0.2505 0.75 1 0.0
B3 B+3 0 0 0.4627 1 0.0
